data_4341527
loop_
_publ_author_name
'Liu, Bo'
'Pan, Shanfei'
'Liu, Bin'
'Chen, Wanzhi'

_publ_section_title
;
 Di-, tri-, and tetranuclear copper(i) complexes of phenanthroline-linked
 dicarbene ligands.
;
_journal_issue 19
_journal_name_full 'Inorganic chemistry'
_journal_page_first 10485
_journal_page_last 10497
_journal_paper_doi 10.1021/ic501544d
_journal_volume 53
_journal_year 2014
_chemical_formula_sum 'C64 H48 Cu3 F18 N12 P3'
_chemical_formula_weight 1610.67
_chemical_name_systematic
; 
 ? 
;
_space_group_IT_number 81
_symmetry_cell_setting tetragonal
_symmetry_space_group_name_Hall 'P -4'
_symmetry_space_group_name_H-M 'P -4'
_atom_sites_solution_hydrogens geom
_atom_sites_solution_primary direct
_atom_sites_solution_secondary difmap
_audit_creation_method SHELXL-97
_cell_angle_alpha 90.00
_cell_angle_beta 90.00
_cell_angle_gamma 90.00
_cell_formula_units_Z 2
_cell_length_a 15.2881(4)
_cell_length_b 15.2881(4)
_cell_length_c 14.1017(14)
_cell_measurement_reflns_used 2421
_cell_measurement_temperature 293(2)
_cell_measurement_theta_max 29.4894
_cell_measurement_theta_min 3.1753
_cell_volume 3295.9(3)
_computing_cell_refinement 'Bruker FRAMBO'
_computing_data_collection 'Bruker FRAMBO'
_computing_data_reduction 'Bruker SHELXTL'
_computing_molecular_graphics 'Bruker SHELXTL'
_computing_publication_material 'Bruker SHELXTL'
_computing_structure_refinement 'SHELXL-97 (Sheldrick, 1997)'
_computing_structure_solution 'SHELXS-97 (Sheldrick, 1990)'
_diffrn_ambient_temperature 293(2)
_diffrn_measured_fraction_theta_full 0.982
_diffrn_measured_fraction_theta_max 0.982
_diffrn_measurement_device_type 'multiwire proportional'
_diffrn_measurement_method 'phi and omega scans'
_diffrn_radiation_monochromator graphite
_diffrn_radiation_source 'fine-focus sealed tube'
_diffrn_radiation_type MoK\a
_diffrn_radiation_wavelength 0.71073
_diffrn_reflns_av_R_equivalents 0.0590
_diffrn_reflns_av_sigmaI/netI 0.1034
_diffrn_reflns_limit_h_max 18
_diffrn_reflns_limit_h_min -11
_diffrn_reflns_limit_k_max 17
_diffrn_reflns_limit_k_min -18
_diffrn_reflns_limit_l_max 16
_diffrn_reflns_limit_l_min -12
_diffrn_reflns_number 9240
_diffrn_reflns_theta_full 25.00
_diffrn_reflns_theta_max 25.00
_diffrn_reflns_theta_min 3.18
_exptl_absorpt_coefficient_mu 1.135
_exptl_absorpt_correction_T_max 0.8482
_exptl_absorpt_correction_T_min 0.6724
_exptl_absorpt_correction_type multi-scan
_exptl_absorpt_process_details sadabs
_exptl_crystal_colour orange
_exptl_crystal_density_diffrn 1.623
_exptl_crystal_density_method 'not measured'
_exptl_crystal_description platelet
_exptl_crystal_F_000 1620
_exptl_crystal_size_max 0.38
_exptl_crystal_size_mid 0.23
_exptl_crystal_size_min 0.15
_platon_squeeze_details
;
;
_refine_diff_density_max 0.615
_refine_diff_density_min -0.329
_refine_diff_density_rms 0.064
_refine_ls_abs_structure_details 'Flack H D (1983), Acta Cryst. A39, 876-881'
_refine_ls_abs_structure_Flack 0.01(5)
_refine_ls_extinction_method none
_refine_ls_goodness_of_fit_ref 0.971
_refine_ls_hydrogen_treatment constr
_refine_ls_matrix_type full
_refine_ls_number_parameters 525
_refine_ls_number_reflns 5362
_refine_ls_number_restraints 694
_refine_ls_restrained_S_all 3.979
_refine_ls_R_factor_all 0.0920
_refine_ls_R_factor_gt 0.0613
_refine_ls_shift/su_max 0.032
_refine_ls_shift/su_mean 0.003
_refine_ls_structure_factor_coef Fsqd
_refine_ls_weighting_details 'calc w=1/[\s^2^(Fo^2^)+(0.0580P)^2^+0.0000P] where P=(Fo^2^+2Fc^2^)/3'
_refine_ls_weighting_scheme calc
_refine_ls_wR_factor_gt 0.1362
_refine_ls_wR_factor_ref 0.1558
_reflns_number_gt 3397
_reflns_number_total 5362
_reflns_threshold_expression >2sigma(I)
_cod_data_source_file ic501544d_si_002.cif
_cod_data_source_block 7
_cod_depositor_comments
;
The following automatic conversions were performed:

'_symmetry_cell_setting' value 'Tetragonal' changed to 'tetragonal'
according to
/usr/data/users/saulius/crontab/automatic-downloads/current/ACS/lib/dictionaries/cif_core.dic
dictionary named 'cif_core.dic' version 2.4.2 from 2011-04-26.

Automatic conversion script
Id: cif_fix_values 2827 2014-09-09 07:05:25Z andrius 
;
_cod_original_sg_symbol_H-M 'P-4   '
_cod_database_code 4341527

loop_
_symmetry_equiv_pos_as_xyz
'x, y, z'
'-x, -y, z'
'y, -x, -z'
'-y, x, -z'

loop_
_atom_site_label
_atom_site_type_symbol
_atom_site_fract_x
_atom_site_fract_y
_atom_site_fract_z
_atom_site_U_iso_or_equiv
_atom_site_adp_type
_atom_site_occupancy
_atom_site_symmetry_multiplicity
_atom_site_calc_flag
_atom_site_refinement_flags
_atom_site_disorder_assembly
_atom_site_disorder_group
Cu1 Cu 0.0000 0.5000 0.53306(12) 0.0502(5) Uani 1 2 d S . .
Cu2 Cu 0.0000 0.5000 0.72529(11) 0.0474(5) Uani 1 2 d S . .
Cu3 Cu 0.0000 0.5000 0.91586(13) 0.0663(6) Uani 1 2 d S . .
N1 N 0.1876(5) 0.4494(6) 0.5109(7) 0.056(3) Uani 1 1 d . . .
N2 N 0.1096(5) 0.3547(5) 0.5847(6) 0.048(2) Uani 1 1 d . . .
N3 N -0.0215(5) 0.3707(5) 0.6630(5) 0.045(2) Uani 1 1 d . . .
N4 N -0.1287(5) 0.4813(5) 0.7584(6) 0.048(2) Uani 1 1 d . . .
N5 N -0.1441(6) 0.6089(6) 0.8467(7) 0.063(3) Uani 1 1 d . . .
N6 N -0.0634(7) 0.6847(8) 0.9394(8) 0.084(4) Uani 1 1 d . . .
C1 C 0.2094(4) 0.5076(3) 0.3490(4) 0.064(3) Uani 1 1 d GU . .
C2 C 0.1384(4) 0.4665(5) 0.3064(5) 0.079(4) Uani 1 1 d GU . .
H2A H 0.0912 0.4483 0.3431 0.118 Uiso 1 1 calc R . .
C3 C 0.1379(6) 0.4526(6) 0.2090(6) 0.102(5) Uani 1 1 d GU . .
H3A H 0.0904 0.4251 0.1805 0.153 Uiso 1 1 calc R . .
C4 C 0.2084(8) 0.4798(6) 0.1541(4) 0.105(5) Uani 1 1 d GU . .
H4A H 0.2080 0.4705 0.0890 0.158 Uiso 1 1 calc R . .
C5 C 0.2794(6) 0.5209(6) 0.1967(5) 0.097(4) Uani 1 1 d GU . .
H5A H 0.3265 0.5390 0.1600 0.146 Uiso 1 1 calc R . .
C6 C 0.2799(4) 0.5348(5) 0.2941(5) 0.083(4) Uani 1 1 d GU . .
H6A H 0.3273 0.5623 0.3226 0.125 Uiso 1 1 calc R . .
C7 C 0.0903(5) 0.7205(5) 0.9740(6) 0.095(5) Uani 1 1 d GU . .
C8 C 0.1165(7) 0.7863(6) 0.9122(7) 0.119(5) Uani 1 1 d GU . .
H8A H 0.0760 0.8268 0.8901 0.179 Uiso 1 1 calc R . .
C9 C 0.2033(7) 0.7915(9) 0.8833(9) 0.130(6) Uani 1 1 d GU . .
H9A H 0.2208 0.8355 0.8420 0.195 Uiso 1 1 calc R . .
C10 C 0.2639(6) 0.7309(10) 0.9163(10) 0.130(6) Uani 1 1 d GU . .
H10A H 0.3220 0.7344 0.8970 0.195 Uiso 1 1 calc R . .
C11 C 0.2377(6) 0.6651(9) 0.9782(9) 0.125(6) Uani 1 1 d GU . .
H11A H 0.2783 0.6246 1.0003 0.188 Uiso 1 1 calc R . .
C12 C 0.1509(6) 0.6599(6) 1.0070(7) 0.112(5) Uani 1 1 d GU . .
H12A H 0.1334 0.6159 1.0484 0.167 Uiso 1 1 calc R . .
C13 C 0.2110(8) 0.5260(8) 0.4556(9) 0.069(4) Uani 1 1 d . . .
H13A H 0.2691 0.5452 0.4737 0.103 Uiso 1 1 calc R . .
H13B H 0.1704 0.5730 0.4698 0.103 Uiso 1 1 calc R . .
C14 C 0.2421(7) 0.3797(8) 0.5361(9) 0.068(4) Uani 1 1 d . . .
H14A H 0.3016 0.3751 0.5237 0.103 Uiso 1 1 calc R . .
C15 C 0.1932(7) 0.3214(8) 0.5807(9) 0.068(4) Uani 1 1 d . . .
H15A H 0.2119 0.2680 0.6049 0.101 Uiso 1 1 calc R . .
C16 C 0.1038(7) 0.4352(6) 0.5393(7) 0.049(3) Uani 1 1 d . . .
C17 C 0.0314(6) 0.3160(6) 0.6209(7) 0.049(3) Uani 1 1 d . . .
C18 C 0.0096(9) 0.2296(8) 0.5992(8) 0.070(4) Uani 1 1 d . . .
H18A H 0.0511 0.1914 0.5745 0.105 Uiso 1 1 calc R . .
C19 C -0.0752(9) 0.2025(8) 0.6155(9) 0.076(4) Uani 1 1 d . . .
H19A H -0.0914 0.1449 0.6039 0.114 Uiso 1 1 calc R . .
C20 C -0.1375(8) 0.2639(8) 0.6505(8) 0.067(4) Uani 1 1 d . . .
C21 C -0.2294(7) 0.2453(9) 0.6553(9) 0.077(4) Uani 1 1 d . . .
H21A H -0.2503 0.1908 0.6365 0.116 Uiso 1 1 calc R . .
C22 C -0.2851(8) 0.3066(9) 0.6870(10) 0.087(5) Uani 1 1 d . . .
H22A H -0.3450 0.2959 0.6851 0.131 Uiso 1 1 calc R . .
C23 C -0.2539(6) 0.3876(9) 0.7235(9) 0.070(4) Uani 1 1 d . . .
C24 C -0.1632(6) 0.4057(7) 0.7209(8) 0.053(3) Uani 1 1 d . . .
C25 C -0.1054(6) 0.3454(7) 0.6780(8) 0.049(3) Uani 1 1 d . . .
C26 C -0.3093(7) 0.4512(9) 0.7630(11) 0.091(5) Uani 1 1 d . . .
H26A H -0.3696 0.4435 0.7617 0.137 Uiso 1 1 calc R . .
C27 C -0.2740(7) 0.5251(9) 0.8039(10) 0.080(5) Uani 1 1 d . . .
H27A H -0.3094 0.5659 0.8341 0.120 Uiso 1 1 calc R . .
C28 C -0.1835(7) 0.5372(8) 0.7988(8) 0.060(3) Uani 1 1 d . . .
C29 C -0.1760(8) 0.6927(8) 0.8417(9) 0.072(4) Uani 1 1 d . . .
H29A H -0.2226 0.7124 0.8051 0.109 Uiso 1 1 calc R . .
C30 C -0.1259(10) 0.7403(9) 0.9005(11) 0.093(5) Uani 1 1 d . . .
H30A H -0.1320 0.7997 0.9130 0.139 Uiso 1 1 calc R . .
C31 C -0.0742(8) 0.6012(8) 0.9057(8) 0.068(4) Uani 1 1 d . . .
C32 C 0.0029(8) 0.7065(11) 1.0124(10) 0.099(5) Uani 1 1 d . . .
H32A H -0.0154 0.7590 1.0455 0.149 Uiso 1 1 calc R . .
H32B H 0.0053 0.6594 1.0584 0.149 Uiso 1 1 calc R . .
P1 P 0.5000 0.5000 0.5000 0.093(3) Uani 1 4 d SD . .
F1 F 0.44040(6) 0.43879(16) 0.50861(4) 0.127(8) Uani 0.25 1 d PDU . .
F2 F 0.41651(7) 0.5666(2) 0.54940(5) 0.101(7) Uani 0.25 1 d PDU . .
F3 F 0.57407(9) 0.4341(3) 0.42838(6) 0.115(7) Uani 0.25 1 d PDU . .
F4 F 0.55180(12) 0.5622(3) 0.46825(8) 0.114(7) Uani 0.25 1 d PDU . .
F5 F 0.5462(9) 0.4827(11) 0.5878(8) 0.133(8) Uani 0.25 1 d PDU . .
F6 F 0.4454(9) 0.5185(11) 0.3900(8) 0.135(8) Uani 0.25 1 d PDU . .
P2 P 0.5000 0.5000 1.0000 0.0600(17) Uani 1 4 d S . .
F7 F 0.4106(5) 0.4502(6) 0.9995(7) 0.112(3) Uani 1 1 d . . .
F8 F 0.5000 0.5000 0.8878(7) 0.106(5) Uani 1 2 d S . .
P3 P 0.9464(2) 0.2413(3) 0.3172(3) 0.0892(13) Uani 1 1 d D . .
F9 F 1.0267(8) 0.2697(12) 0.3785(13) 0.141(6) Uani 0.574(6) 1 d PDU A 1
F10 F 1.0243(9) 0.2098(13) 0.2533(14) 0.164(7) Uani 0.574(6) 1 d PDU A 1
F13 F 0.9478(12) 0.1540(9) 0.3746(14) 0.150(7) Uani 0.574(6) 1 d PDU A 1
F14 F 0.9392(13) 0.3259(9) 0.2572(14) 0.169(7) Uani 0.574(6) 1 d PDU A 1
F12 F 0.8812(9) 0.2783(13) 0.3894(13) 0.160(7) Uani 0.574(6) 1 d PDU A 1
F11 F 0.8772(9) 0.1836(12) 0.2687(15) 0.175(7) Uani 0.574(6) 1 d PDU A 1
F9B F 1.0173(12) 0.1844(15) 0.362(2) 0.170(8) Uani 0.426(6) 1 d PDU A 2
F10B F 0.9934(14) 0.3086(13) 0.2525(17) 0.166(8) Uani 0.426(6) 1 d PDU A 2
F11B F 0.8510(14) 0.2770(19) 0.282(2) 0.155(8) Uani 0.426(6) 1 d PU A 2
F12B F 0.8919(16) 0.1928(19) 0.395(2) 0.156(8) Uani 0.426(6) 1 d PU A 2
F13B F 0.9536(17) 0.3209(16) 0.389(2) 0.142(8) Uani 0.426(6) 1 d PU A 2
F14B F 0.9426(19) 0.186(2) 0.231(2) 0.176(9) Uani 0.426(6) 1 d PU A 2

loop_
_atom_site_aniso_label
_atom_site_aniso_U_11
_atom_site_aniso_U_22
_atom_site_aniso_U_33
_atom_site_aniso_U_23
_atom_site_aniso_U_13
_atom_site_aniso_U_12
Cu1 0.0398(8) 0.0508(9) 0.0600(9) 0.000 0.000 0.0057(9)
Cu2 0.0328(7) 0.0549(9) 0.0545(9) 0.000 0.000 -0.0038(8)
Cu3 0.0502(10) 0.0957(14) 0.0530(9) 0.000 0.000 0.0147(12)
N1 0.040(4) 0.058(5) 0.071(6) 0.008(5) 0.008(4) -0.001(4)
N2 0.048(4) 0.048(5) 0.049(4) -0.003(4) 0.003(4) -0.003(4)
N3 0.042(4) 0.050(5) 0.043(4) 0.006(4) 0.001(4) 0.000(4)
N4 0.033(4) 0.061(5) 0.049(5) 0.000(4) -0.001(4) -0.002(4)
N5 0.050(5) 0.072(6) 0.067(6) -0.004(5) 0.003(5) 0.016(4)
N6 0.062(6) 0.104(8) 0.088(7) -0.027(6) 0.008(6) 0.020(6)
C1 0.061(6) 0.054(6) 0.076(6) 0.009(5) 0.018(5) 0.009(5)
C2 0.075(7) 0.071(7) 0.090(8) -0.001(6) 0.001(7) 0.003(6)
C3 0.116(9) 0.091(8) 0.100(9) -0.001(8) 0.010(8) 0.014(8)
C4 0.136(10) 0.086(8) 0.093(9) 0.011(7) 0.015(9) 0.012(8)
C5 0.102(8) 0.092(8) 0.099(8) 0.014(7) 0.045(7) 0.014(7)
C6 0.090(7) 0.070(7) 0.090(8) 0.011(6) 0.028(7) -0.006(6)
C7 0.104(9) 0.101(8) 0.081(8) -0.014(8) 0.000(7) -0.009(8)
C8 0.134(10) 0.125(10) 0.098(9) -0.024(8) -0.004(9) -0.025(9)
C9 0.159(11) 0.133(10) 0.098(9) -0.020(9) 0.008(10) -0.047(10)
C10 0.120(10) 0.154(11) 0.115(10) -0.035(9) 0.003(9) -0.036(9)
C11 0.121(10) 0.143(10) 0.112(10) -0.036(9) 0.005(9) -0.005(9)
C12 0.109(9) 0.117(9) 0.109(9) -0.034(8) 0.006(9) -0.018(8)
C13 0.059(7) 0.073(7) 0.075(7) -0.003(6) 0.004(6) -0.015(6)
C14 0.040(6) 0.089(8) 0.076(7) 0.002(7) -0.010(6) 0.013(6)
C15 0.049(6) 0.067(7) 0.086(8) -0.006(7) 0.005(6) 0.025(5)
C16 0.054(6) 0.041(5) 0.053(6) 0.002(5) -0.001(5) 0.000(5)
C17 0.053(6) 0.048(5) 0.045(5) -0.001(5) -0.002(5) 0.012(5)
C18 0.095(8) 0.051(6) 0.063(7) 0.002(6) 0.008(7) 0.010(6)
C19 0.089(8) 0.064(7) 0.074(7) -0.006(7) 0.012(7) -0.024(6)
C20 0.078(7) 0.066(7) 0.057(6) 0.016(6) -0.009(6) -0.020(6)
C21 0.064(6) 0.087(8) 0.081(8) 0.006(7) -0.016(6) -0.035(6)
C22 0.059(7) 0.108(10) 0.095(9) 0.000(8) 0.002(7) -0.037(7)
C23 0.040(5) 0.102(9) 0.068(6) 0.010(7) -0.010(6) -0.008(6)
C24 0.033(4) 0.070(6) 0.056(5) 0.021(5) -0.010(5) -0.006(5)
C25 0.040(5) 0.055(6) 0.051(5) -0.001(5) -0.009(5) -0.006(5)
C26 0.037(6) 0.124(10) 0.112(11) 0.008(10) 0.009(7) 0.001(7)
C27 0.037(6) 0.107(10) 0.095(9) -0.008(8) 0.011(6) 0.005(6)
C28 0.045(5) 0.075(7) 0.059(7) 0.013(6) -0.003(5) 0.007(5)
C29 0.073(7) 0.081(8) 0.063(7) -0.014(7) 0.001(6) 0.027(6)
C30 0.104(10) 0.083(8) 0.091(9) -0.025(8) 0.003(9) 0.028(8)
C31 0.065(7) 0.085(8) 0.054(6) -0.016(6) 0.010(6) 0.010(7)
C32 0.075(8) 0.145(12) 0.077(8) -0.058(8) 0.003(7) -0.002(8)
P1 0.0392(18) 0.0392(18) 0.200(9) 0.000 0.000 0.000
F1 0.108(13) 0.115(13) 0.159(14) 0.030(13) 0.025(13) 0.000(12)
F2 0.079(11) 0.085(11) 0.140(13) 0.013(12) 0.036(11) 0.064(10)
F3 0.094(12) 0.102(12) 0.150(14) 0.033(12) 0.041(12) 0.054(11)
F4 0.098(13) 0.105(12) 0.138(13) 0.066(12) 0.026(12) -0.010(12)
F5 0.122(14) 0.135(14) 0.142(14) 0.052(13) -0.004(13) 0.027(13)
F6 0.118(14) 0.130(14) 0.158(14) 0.029(14) -0.001(14) 0.029(13)
P2 0.059(2) 0.059(2) 0.062(3) 0.000 0.000 0.000
F7 0.078(4) 0.130(6) 0.126(7) 0.001(6) -0.007(5) -0.039(4)
F8 0.138(10) 0.124(9) 0.058(6) 0.000 0.000 0.001(8)
P3 0.069(2) 0.109(3) 0.090(2) 0.002(2) 0.007(2) -0.015(2)
F9 0.086(8) 0.163(11) 0.174(13) 0.015(11) -0.010(10) -0.051(9)
F10 0.116(10) 0.209(14) 0.167(13) 0.006(13) 0.049(11) 0.025(11)
F13 0.124(11) 0.136(11) 0.192(14) 0.038(11) 0.021(11) -0.019(10)
F14 0.156(12) 0.168(12) 0.182(14) 0.060(12) -0.009(12) 0.040(11)
F12 0.115(10) 0.182(13) 0.182(13) 0.000(12) 0.059(10) 0.051(10)
F11 0.110(10) 0.227(14) 0.189(14) -0.033(14) -0.031(11) -0.048(10)
F9B 0.106(12) 0.197(15) 0.207(17) 0.035(15) -0.014(14) 0.062(12)
F10B 0.133(13) 0.185(15) 0.181(16) 0.038(15) 0.027(14) -0.037(13)
F11B 0.095(12) 0.174(15) 0.195(16) 0.009(15) -0.033(13) 0.000(12)
F12B 0.108(13) 0.179(16) 0.182(16) 0.031(15) 0.023(13) -0.031(13)
F13B 0.127(13) 0.143(14) 0.156(15) -0.029(13) -0.020(13) -0.012(13)
F14B 0.153(15) 0.201(16) 0.174(16) -0.048(15) 0.015(15) -0.017(15)

loop_
_atom_type_symbol
_atom_type_description
_atom_type_scat_dispersion_real
_atom_type_scat_dispersion_imag
_atom_type_scat_source
C C 0.0033 0.0016 'International Tables Vol C Tables 4.2.6.8 and 6.1.1.4'
H H 0.0000 0.0000 'International Tables Vol C Tables 4.2.6.8 and 6.1.1.4'
N N 0.0061 0.0033 'International Tables Vol C Tables 4.2.6.8 and 6.1.1.4'
F F 0.0171 0.0103 'International Tables Vol C Tables 4.2.6.8 and 6.1.1.4'
P P 0.1023 0.0942 'International Tables Vol C Tables 4.2.6.8 and 6.1.1.4'
Cu Cu 0.3201 1.2651 'International Tables Vol C Tables 4.2.6.8 and 6.1.1.4'

loop_
_geom_angle_atom_site_label_1
_geom_angle_atom_site_label_2
_geom_angle_atom_site_label_3
_geom_angle
_geom_angle_site_symmetry_1
_geom_angle_site_symmetry_3
C16 Cu1 C16 174.6(6) . 2_565
C16 Cu1 Cu2 87.3(3) . .
C16 Cu1 Cu2 87.3(3) 2_565 .
N4 Cu2 N4 153.5(5) . 2_565
N4 Cu2 N3 79.7(3) . .
N4 Cu2 N3 111.3(3) 2_565 .
N4 Cu2 N3 111.3(3) . 2_565
N4 Cu2 N3 79.7(3) 2_565 2_565
N3 Cu2 N3 132.6(4) . 2_565
N4 Cu2 Cu3 76.8(2) . .
N4 Cu2 Cu3 76.8(2) 2_565 .
N3 Cu2 Cu3 113.7(2) . .
N3 Cu2 Cu3 113.7(2) 2_565 .
N4 Cu2 Cu1 103.2(2) . .
N4 Cu2 Cu1 103.2(2) 2_565 .
N3 Cu2 Cu1 66.3(2) . .
N3 Cu2 Cu1 66.3(2) 2_565 .
Cu3 Cu2 Cu1 180.0 . .
C31 Cu3 C31 171.5(7) 2_565 .
C31 Cu3 Cu2 85.7(3) 2_565 .
C31 Cu3 Cu2 85.7(3) . .
C16 N1 C14 111.4(9) . .
C16 N1 C13 121.3(9) . .
C14 N1 C13 127.2(9) . .
C15 N2 C16 111.6(9) . .
C15 N2 C17 129.8(9) . .
C16 N2 C17 118.4(8) . .
C17 N3 C25 118.3(8) . .
C17 N3 Cu2 131.9(7) . .
C25 N3 Cu2 109.7(6) . .
C28 N4 C24 117.7(8) . .
C28 N4 Cu2 128.1(7) . .
C24 N4 Cu2 113.5(6) . .
C31 N5 C29 113.0(10) . .
C31 N5 C28 123.9(10) . .
C29 N5 C28 123.0(9) . .
C31 N6 C30 110.5(11) . .
C31 N6 C32 122.1(11) . .
C30 N6 C32 127.3(12) . .
C2 C1 C6 120.0 . .
C2 C1 C13 121.3(5) . .
C6 C1 C13 118.6(5) . .
C3 C2 C1 120.0 . .
C2 C3 C4 120.0 . .
C5 C4 C3 120.0 . .
C4 C5 C6 120.0 . .
C5 C6 C1 120.0 . .
C8 C7 C12 120.0 . .
C8 C7 C32 127.1(8) . .
C12 C7 C32 112.9(8) . .
C7 C8 C9 120.0 . .
C8 C9 C10 120.0 . .
C11 C10 C9 120.0 . .
C10 C11 C12 120.0 . .
C11 C12 C7 120.0 . .
N1 C13 C1 112.0(9) . .
C15 C14 N1 107.3(10) . .
C14 C15 N2 107.2(10) . .
N1 C16 N2 102.5(8) . .
N1 C16 Cu1 134.4(7) . .
N2 C16 Cu1 123.0(7) . .
N3 C17 C18 123.9(10) . .
N3 C17 N2 114.6(8) . .
C18 C17 N2 120.9(9) . .
C19 C18 C17 118.1(11) . .
C18 C19 C20 119.2(11) . .
C25 C20 C19 116.7(10) . .
C25 C20 C21 120.6(11) . .
C19 C20 C21 122.7(11) . .
C22 C21 C20 119.9(12) . .
C21 C22 C23 120.9(11) . .
C26 C23 C24 117.7(11) . .
C26 C23 C22 122.9(10) . .
C24 C23 C22 119.3(11) . .
N4 C24 C23 122.0(9) . .
N4 C24 C25 118.2(8) . .
C23 C24 C25 119.7(10) . .
N3 C25 C20 123.0(9) . .
N3 C25 C24 118.2(9) . .
C20 C25 C24 118.8(9) . .
C27 C26 C23 119.8(10) . .
C26 C27 C28 118.3(12) . .
N4 C28 C27 124.3(11) . .
N4 C28 N5 115.7(9) . .
C27 C28 N5 119.8(10) . .
C30 C29 N5 105.8(11) . .
C29 C30 N6 107.6(12) . .
N5 C31 N6 103.1(10) . .
N5 C31 Cu3 125.3(9) . .
N6 C31 Cu3 130.7(9) . .
C7 C32 N6 113.8(10) . .
F1 P1 F1 90.491(5) 4_656 .
F1 P1 F1 90.491(5) 4_656 2_665
F1 P1 F1 169.38(5) . 2_665
F1 P1 F1 169.38(5) 4_656 3_566
F1 P1 F1 90.491(5) . 3_566
F1 P1 F1 90.491(5) 2_665 3_566
F1 P1 F4 84.02(14) 4_656 2_665
F1 P1 F4 25.57(7) . 2_665
F1 P1 F4 164.80(6) 2_665 2_665
F1 P1 F4 92.37(15) 3_566 2_665
F1 P1 F4 25.57(7) 4_656 3_566
F1 P1 F4 92.36(15) . 3_566
F1 P1 F4 84.02(14) 2_665 3_566
F1 P1 F4 164.80(6) 3_566 3_566
F4 P1 F4 96.64(5) 2_665 3_566
F1 P1 F4 92.36(15) 4_656 .
F1 P1 F4 164.80(6) . .
F1 P1 F4 25.57(7) 2_665 .
F1 P1 F4 84.02(14) 3_566 .
F4 P1 F4 140.23(15) 2_665 .
F4 P1 F4 96.64(5) 3_566 .
F1 P1 F4 164.80(6) 4_656 4_656
F1 P1 F4 84.02(14) . 4_656
F1 P1 F4 92.36(15) 2_665 4_656
F1 P1 F4 25.57(7) 3_566 4_656
F4 P1 F4 96.64(5) 2_665 4_656
F4 P1 F4 140.23(14) 3_566 4_656
F4 P1 F4 96.64(5) . 4_656
F1 P1 F5 73.3(6) 4_656 3_566
F1 P1 F5 66.7(6) . 3_566
F1 P1 F5 123.6(6) 2_665 3_566
F1 P1 F5 97.4(6) 3_566 3_566
F4 P1 F5 41.2(6) 2_665 3_566
F4 P1 F5 97.5(6) 3_566 3_566
F4 P1 F5 99.8(6) . 3_566
F4 P1 F5 116.8(7) 4_656 3_566
F1 P1 F5 66.7(6) 4_656 .
F1 P1 F5 97.4(6) . .
F1 P1 F5 73.3(6) 2_665 .
F1 P1 F5 123.6(6) 3_566 .
F4 P1 F5 116.8(7) 2_665 .
F4 P1 F5 41.2(6) 3_566 .
F4 P1 F5 97.5(6) . .
F4 P1 F5 99.8(6) 4_656 .
F5 P1 F5 136.9(7) 3_566 .
F1 P1 F5 123.6(6) 4_656 2_665
F1 P1 F5 73.3(6) . 2_665
F1 P1 F5 97.4(6) 2_665 2_665
F1 P1 F5 66.7(6) 3_566 2_665
F4 P1 F5 97.5(6) 2_665 2_665
F4 P1 F5 99.8(6) 3_566 2_665
F4 P1 F5 116.8(7) . 2_665
F4 P1 F5 41.2(6) 4_656 2_665
F5 P1 F5 136.9(7) 3_566 2_665
F5 P1 F5 62.6(11) . 2_665
F1 P1 F5 97.4(6) 4_656 4_656
F1 P1 F5 123.6(6) . 4_656
F1 P1 F5 66.7(6) 2_665 4_656
F1 P1 F5 73.3(6) 3_566 4_656
F4 P1 F5 99.8(6) 2_665 4_656
F4 P1 F5 116.8(7) 3_566 4_656
F4 P1 F5 41.2(6) . 4_656
F4 P1 F5 97.5(6) 4_656 4_656
F5 P1 F5 62.6(11) 3_566 4_656
F5 P1 F5 136.9(7) . 4_656
F5 P1 F5 136.9(7) 2_665 4_656
F4 F1 F2 28.1(4) 2_665 4_656
F4 F1 F3 165.0(5) 2_665 3_566
F2 F1 F3 142.7(3) 4_656 3_566
F4 F1 P1 77.6(4) 2_665 .
F2 F1 P1 105.74(18) 4_656 .
F3 F1 P1 108.4(2) 3_566 .
F4 F1 F5 17.0(6) 2_665 3_566
F2 F1 F5 44.8(6) 4_656 3_566
F3 F1 F5 160.7(7) 3_566 3_566
P1 F1 F5 61.0(5) . 3_566
F4 F1 F6 144.4(6) 2_665 4_656
F2 F1 F6 155.5(6) 4_656 4_656
F3 F1 F6 33.8(6) 3_566 4_656
P1 F1 F6 76.1(5) . 4_656
F5 F1 F6 129.5(8) 3_566 4_656
F4 F1 F5 130.9(7) 2_665 2_665
F2 F1 F5 155.7(5) 4_656 2_665
F3 F1 F5 60.8(5) 3_566 2_665
P1 F1 F5 57.2(5) . 2_665
F5 F1 F5 116.2(8) 3_566 2_665
F6 F1 F5 44.4(7) 4_656 2_665
F4 F1 F4 102.3(5) 2_665 4_656
F2 F1 F4 122.83(19) 4_656 4_656
F3 F1 F4 91.63(17) 3_566 4_656
P1 F1 F4 48.10(15) . 4_656
F5 F1 F4 91.5(5) 3_566 4_656
F6 F1 F4 77.1(5) 4_656 4_656
F5 F1 F4 33.3(5) 2_665 4_656
F4 F2 F1 35.8(3) 4_656 3_566
F4 F2 F5 64.2(7) 4_656 2_665
F1 F2 F5 99.9(6) 3_566 2_665
F4 F2 F3 53.7(3) 4_656 2_665
F1 F2 F3 18.90(16) 3_566 2_665
F5 F2 F3 116.5(6) 2_665 2_665
F4 F2 P1 9.6(3) 4_656 .
F1 F2 P1 45.32(16) 3_566 .
F5 F2 P1 54.7(6) 2_665 .
F3 F2 P1 62.91(10) 2_665 .
F1 F3 F6 113.9(8) 4_656 2_665
F1 F3 F5 85.7(5) 4_656 3_566
F6 F3 F5 56.6(10) 2_665 3_566
F1 F3 F4 5.8(2) 4_656 3_566
F6 F3 F4 114.2(8) 2_665 3_566
F5 F3 F4 90.4(5) 3_566 3_566
F1 F3 F2 18.42(16) 4_656 2_665
F6 F3 F2 126.7(8) 2_665 2_665
F5 F3 F2 103.9(4) 3_566 2_665
F4 F3 F2 14.73(16) 3_566 2_665
F1 F3 P1 43.11(17) 4_656 .
F6 F3 P1 72.6(7) 2_665 .
F5 F3 P1 51.1(5) 3_566 .
F4 F3 P1 45.53(15) 3_566 .
F2 F3 P1 60.23(9) 2_665 .
F2 F4 F1 116.1(6) 3_566 2_665
F2 F4 F5 90.3(8) 3_566 4_656
F1 F4 F5 153.1(10) 2_665 4_656
F2 F4 P1 167.0(4) 3_566 .
F1 F4 P1 76.8(4) 2_665 .
F5 F4 P1 76.7(8) 4_656 .
F2 F4 F3 111.5(4) 3_566 4_656
F1 F4 F3 9.2(3) 2_665 4_656
F5 F4 F3 154.1(9) 4_656 4_656
P1 F4 F3 80.87(15) . 4_656
F2 F4 F6 98.7(6) 3_566 2_665
F1 F4 F6 128.8(7) 2_665 2_665
F5 F4 F6 44.8(10) 4_656 2_665
P1 F4 F6 72.8(5) . 2_665
F3 F4 F6 137.9(6) 4_656 2_665
F2 F4 F1 126.2(6) 3_566 3_566
F1 F4 F1 91.1(2) 2_665 3_566
F5 F4 F1 67.4(9) 4_656 3_566
P1 F4 F1 47.88(7) . 3_566
F3 F4 F1 87.88(17) 4_656 3_566
F6 F4 F1 97.6(5) 2_665 3_566
F4 F5 F2 25.4(4) 3_566 2_665
F4 F5 F6 99.4(14) 3_566 4_656
F2 F5 F6 103.6(15) 2_665 4_656
F4 F5 F6 141.1(14) 3_566 3_566
F2 F5 F6 159.0(15) 2_665 3_566
F6 F5 F6 94.4(14) 4_656 3_566
F4 F5 F3 109.8(11) 3_566 4_656
F2 F5 F3 118.7(11) 2_665 4_656
F6 F5 F3 132.9(14) 4_656 4_656
F6 F5 F3 40.7(9) 3_566 4_656
F4 F5 P1 62.1(6) 3_566 .
F2 F5 P1 87.5(7) 2_665 .
F6 F5 P1 84.7(10) 4_656 .
F6 F5 P1 83.4(10) 3_566 .
F3 F5 P1 77.9(7) 4_656 .
F4 F5 F5 115.0(10) 3_566 2_665
F2 F5 F5 137.2(14) 2_665 2_665
F6 F5 F5 52.2(11) 4_656 2_665
F6 F5 F5 50.1(12) 3_566 2_665
F3 F5 F5 81.7(14) 4_656 2_665
P1 F5 F5 58.7(5) . 2_665
F4 F5 F1 10.0(3) 3_566 4_656
F2 F5 F1 35.3(4) 2_665 4_656
F6 F5 F1 99.1(11) 4_656 4_656
F6 F5 F1 131.6(11) 3_566 4_656
F3 F5 F1 103.7(8) 4_656 4_656
P1 F5 F1 52.3(4) . 4_656
F5 F5 F1 106.9(7) 2_665 4_656
F4 F5 F1 79.3(8) 3_566 2_665
F2 F5 F1 95.8(8) 2_665 2_665
F6 F5 F1 129.2(12) 4_656 2_665
F6 F5 F1 64.0(9) 3_566 2_665
F3 F5 F1 33.5(3) 4_656 2_665
P1 F5 F1 49.5(4) . 2_665
F5 F5 F1 82.0(11) 2_665 2_665
F1 F5 F1 71.7(5) 4_656 2_665
F3 F6 F5 129.5(12) 2_665 3_566
F3 F6 F5 82.6(13) 2_665 4_656
F5 F6 F5 77.7(13) 3_566 4_656
F3 F6 F1 32.3(4) 2_665 3_566
F5 F6 F1 97.2(9) 3_566 3_566
F5 F6 F1 71.6(9) 4_656 3_566
F3 F6 F4 101.3(9) 2_665 2_665
F5 F6 F4 35.8(8) 3_566 2_665
F5 F6 F4 93.7(10) 4_656 2_665
F1 F6 F4 72.1(5) 3_566 2_665
F3 F6 F6 122.7(14) 2_665 2_665
F5 F6 F6 43.6(11) 3_566 2_665
F5 F6 F6 42.0(9) 4_656 2_665
F1 F6 F6 100.9(6) 3_566 2_665
F4 F6 F6 74.7(9) 2_665 2_665
F3 F6 P1 76.8(7) 2_665 .
F5 F6 P1 54.0(7) 3_566 .
F5 F6 P1 53.8(7) 4_656 .
F1 F6 P1 45.5(3) 3_566 .
F4 F6 P1 44.8(3) 2_665 .
F6 F6 P1 60.4(4) 2_665 .
F7 P2 F7 90.001(8) 4_657 .
F7 P2 F7 90.001(7) 4_657 2_665
F7 P2 F7 179.5(7) . 2_665
F7 P2 F7 179.5(7) 4_657 3_567
F7 P2 F7 90.001(6) . 3_567
F7 P2 F7 90.001(6) 2_665 3_567
F7 P2 F8 90.2(4) 4_657 .
F7 P2 F8 89.8(4) . .
F7 P2 F8 89.8(4) 2_665 .
F7 P2 F8 90.2(4) 3_567 .
F7 P2 F8 89.8(4) 4_657 3_567
F7 P2 F8 90.2(4) . 3_567
F7 P2 F8 90.2(4) 2_665 3_567
F7 P2 F8 89.8(4) 3_567 3_567
F8 P2 F8 180.000(7) . 3_567
F14B P3 F9B 92.6(16) . .
F14B P3 F12 136.9(13) . .
F9B P3 F12 113.4(12) . .
F14B P3 F11 44.1(13) . .
F9B P3 F11 110.2(11) . .
F12 P3 F11 93.4(10) . .
F14B P3 F14 91.3(15) . .
F9B P3 F14 138.8(11) . .
F12 P3 F14 90.5(10) . .
F11 P3 F14 100.8(11) . .
F14B P3 F10B 84.9(15) . .
F9B P3 F10B 107.0(12) . .
F12 P3 F10B 116.5(11) . .
F11 P3 F10B 116.0(12) . .
F14 P3 F10B 32.7(11) . .
F14B P3 F13 86.7(14) . .
F9B P3 F13 44.6(10) . .
F12 P3 F13 88.9(10) . .
F11 P3 F13 75.5(10) . .
F14 P3 F13 176.2(10) . .
F10B P3 F13 149.9(11) . .
F14B P3 F12B 106.6(17) . .
F9B P3 F12B 79.5(13) . .
F12 P3 F12B 50.5(13) . .
F11 P3 F12B 70.9(14) . .
F14 P3 F12B 137.8(13) . .
F10B P3 F12B 166.7(14) . .
F13 P3 F12B 40.4(12) . .
F14B P3 F9 130.0(13) . .
F9B P3 F9 51.1(11) . .
F12 P3 F9 92.3(9) . .
F11 P3 F9 161.0(10) . .
F14 P3 F9 97.2(10) . .
F10B P3 F9 77.1(11) . .
F13 P3 F9 86.5(10) . .
F12B P3 F9 99.4(13) . .
F14B P3 F10 51.9(13) . .
F9B P3 F10 61.6(12) . .
F12 P3 F10 171.1(10) . .
F11 P3 F10 95.2(10) . .
F14 P3 F10 89.8(11) . .
F10B P3 F10 60.9(11) . .
F13 P3 F10 91.4(10) . .
F12B P3 F10 131.4(13) . .
F9 P3 F10 78.8(9) . .
F14B P3 F13B 164.3(17) . .
F9B P3 F13B 97.1(14) . .
F12 P3 F13B 48.5(11) . .
F11 P3 F13B 140.5(12) . .
F14 P3 F13B 73.3(13) . .
F10B P3 F13B 80.4(14) . .
F13 P3 F13B 108.9(13) . .
F12B P3 F13B 87.4(15) . .
F9 P3 F13B 51.7(11) . .
F10 P3 F13B 123.3(12) . .
F14B P3 F11B 84.5(16) . .
F9B P3 F11B 161.7(13) . .
F12 P3 F11B 59.9(13) . .
F11 P3 F11B 56.1(12) . .
F14 P3 F11B 59.5(12) . .
F10B P3 F11B 90.8(13) . .
F13 P3 F11B 117.1(12) . .
F12B P3 F11B 84.0(14) . .
F9 P3 F11B 140.9(13) . .
F10 P3 F11B 127.2(13) . .
F13B P3 F11B 90.0(14) . .

loop_
_geom_bond_atom_site_label_1
_geom_bond_atom_site_label_2
_geom_bond_distance
_geom_bond_site_symmetry_2
Cu1 C16 1.873(10) .
Cu1 C16 1.873(10) 2_565
Cu1 Cu2 2.711(2) .
Cu2 N4 2.042(7) .
Cu2 N4 2.042(7) 2_565
Cu2 N3 2.188(8) .
Cu2 N3 2.188(8) 2_565
Cu2 Cu3 2.687(2) .
Cu3 C31 1.924(12) 2_565
Cu3 C31 1.924(12) .
N1 C16 1.360(13) .
N1 C14 1.398(14) .
N1 C13 1.453(15) .
N2 C15 1.377(13) .
N2 C16 1.391(13) .
N2 C17 1.428(13) .
N3 C17 1.306(12) .
N3 C25 1.356(12) .
N4 C28 1.324(13) .
N4 C24 1.377(13) .
N5 C31 1.359(15) .
N5 C29 1.372(15) .
N5 C28 1.422(15) .
N6 C31 1.372(17) .
N6 C30 1.392(18) .
N6 C32 1.483(17) .
C1 C2 1.3900 .
C1 C6 1.3900 .
C1 C13 1.531(14) .
C2 C3 1.3900 .
C3 C4 1.3900 .
C4 C5 1.3900 .
C5 C6 1.3900 .
C7 C8 1.3900 .
C7 C12 1.3900 .
C7 C32 1.458(15) .
C8 C9 1.3900 .
C9 C10 1.3900 .
C10 C11 1.3900 .
C11 C12 1.3900 .
C14 C15 1.321(17) .
C17 C18 1.396(15) .
C18 C19 1.380(18) .
C19 C20 1.425(17) .
C20 C25 1.395(15) .
C20 C21 1.434(16) .
C21 C22 1.344(18) .
C22 C23 1.424(19) .
C23 C26 1.405(18) .
C23 C24 1.415(13) .
C24 C25 1.413(14) .
C26 C27 1.378(19) .
C27 C28 1.398(15) .
C29 C30 1.343(19) .
P1 F1 1.3117(19) 4_656
P1 F1 1.3117(19) .
P1 F1 1.3117(19) 2_665
P1 F1 1.3117(19) 3_566
P1 F4 1.316(3) 2_665
P1 F4 1.316(3) 3_566
P1 F4 1.316(3) .
P1 F4 1.316(3) 4_656
P1 F5 1.450(11) 3_566
P1 F5 1.450(11) .
P1 F5 1.450(11) 2_665
P1 F5 1.450(11) 4_656
F1 F4 0.5817(12) 2_665
F1 F2 0.8927(14) 4_656
F1 F3 0.9151(13) 3_566
F1 F5 1.523(12) 3_566
F1 F6 1.565(12) 4_656
F1 F5 1.653(15) 2_665
F1 F4 1.759(3) 4_656
F2 F4 0.468(4) 4_656
F2 F1 0.8927(14) 3_566
F2 F5 1.090(15) 2_665
F2 F3 1.7128(12) 2_665
F3 F1 0.9151(13) 4_656
F3 F6 0.952(15) 2_665
F3 F5 1.447(17) 3_566
F3 F4 1.4846(17) 3_566
F3 F2 1.7128(12) 2_665
F4 F2 0.468(4) 3_566
F4 F1 0.5817(12) 2_665
F4 F5 0.982(13) 4_656
F4 F3 1.4846(17) 4_656
F4 F6 1.656(15) 2_665
F4 F1 1.759(3) 3_566
F5 F4 0.982(13) 3_566
F5 F2 1.090(15) 2_665
F5 F6 1.18(2) 4_656
F5 F6 1.22(2) 3_566
F5 F3 1.447(17) 4_656
F5 F5 1.51(3) 2_665
F5 F1 1.523(12) 4_656
F5 F1 1.653(15) 2_665
F6 F3 0.952(15) 2_665
F6 F5 1.18(2) 3_566
F6 F5 1.22(2) 4_656
F6 F1 1.565(12) 3_566
F6 F4 1.656(15) 2_665
F6 F6 1.76(3) 2_665
P2 F7 1.565(8) 4_657
P2 F7 1.565(8) .
P2 F7 1.565(8) 2_665
P2 F7 1.565(8) 3_567
P2 F8 1.582(10) .
P2 F8 1.582(10) 3_567
P3 F14B 1.48(3) .
P3 F9B 1.527(19) .
P3 F12 1.532(16) .
P3 F11 1.537(17) .
P3 F14 1.550(16) .
P3 F10B 1.55(2) .
P3 F13 1.560(15) .
P3 F12B 1.56(3) .
P3 F9 1.564(15) .
P3 F10 1.569(16) .
P3 F13B 1.59(3) .
P3 F11B 1.63(2) .

loop_
_geom_torsion_atom_site_label_1
_geom_torsion_atom_site_label_2
_geom_torsion_atom_site_label_3
_geom_torsion_atom_site_label_4
_geom_torsion
_geom_torsion_site_symmetry_1
_geom_torsion_site_symmetry_4
C16 Cu1 Cu2 N4 -139.8(4) . .
C16 Cu1 Cu2 N4 40.2(4) 2_565 .
C16 Cu1 Cu2 N4 40.2(4) . 2_565
C16 Cu1 Cu2 N4 -139.8(4) 2_565 2_565
C16 Cu1 Cu2 N3 -67.5(4) . .
C16 Cu1 Cu2 N3 112.5(4) 2_565 .
C16 Cu1 Cu2 N3 112.5(4) . 2_565
C16 Cu1 Cu2 N3 -67.5(4) 2_565 2_565
C16 Cu1 Cu2 Cu3 122(100) . .
C16 Cu1 Cu2 Cu3 -58(62) 2_565 .
N4 Cu2 Cu3 C31 118.0(4) . 2_565
N4 Cu2 Cu3 C31 -62.0(4) 2_565 2_565
N3 Cu2 Cu3 C31 45.7(4) . 2_565
N3 Cu2 Cu3 C31 -134.3(4) 2_565 2_565
Cu1 Cu2 Cu3 C31 -144(100) . 2_565
N4 Cu2 Cu3 C31 -62.0(4) . .
N4 Cu2 Cu3 C31 118.0(4) 2_565 .
N3 Cu2 Cu3 C31 -134.3(4) . .
N3 Cu2 Cu3 C31 45.7(4) 2_565 .
Cu1 Cu2 Cu3 C31 36(62) . .
N4 Cu2 N3 C17 -176.4(9) . .
N4 Cu2 N3 C17 -21.5(9) 2_565 .
N3 Cu2 N3 C17 74.1(8) 2_565 .
Cu3 Cu2 N3 C17 -105.9(8) . .
Cu1 Cu2 N3 C17 74.1(8) . .
N4 Cu2 N3 C25 -0.3(6) . .
N4 Cu2 N3 C25 154.6(6) 2_565 .
N3 Cu2 N3 C25 -109.8(6) 2_565 .
Cu3 Cu2 N3 C25 70.2(6) . .
Cu1 Cu2 N3 C25 -109.8(6) . .
N4 Cu2 N4 C28 67.9(8) 2_565 .
N3 Cu2 N4 C28 -174.6(9) . .
N3 Cu2 N4 C28 -42.7(9) 2_565 .
Cu3 Cu2 N4 C28 67.9(8) . .
Cu1 Cu2 N4 C28 -112.1(8) . .
N4 Cu2 N4 C24 -122.2(7) 2_565 .
N3 Cu2 N4 C24 -4.7(7) . .
N3 Cu2 N4 C24 127.2(7) 2_565 .
Cu3 Cu2 N4 C24 -122.2(7) . .
Cu1 Cu2 N4 C24 57.8(7) . .
C6 C1 C2 C3 0.0 . .
C13 C1 C2 C3 178.4(6) . .
C1 C2 C3 C4 0.0 . .
C2 C3 C4 C5 0.0 . .
C3 C4 C5 C6 0.0 . .
C4 C5 C6 C1 0.0 . .
C2 C1 C6 C5 0.0 . .
C13 C1 C6 C5 -178.5(6) . .
C12 C7 C8 C9 0.0 . .
C32 C7 C8 C9 178.9(9) . .
C7 C8 C9 C10 0.0 . .
C8 C9 C10 C11 0.0 . .
C9 C10 C11 C12 0.0 . .
C10 C11 C12 C7 0.0 . .
C8 C7 C12 C11 0.0 . .
C32 C7 C12 C11 -179.0(8) . .
C16 N1 C13 C1 -93.7(11) . .
C14 N1 C13 C1 81.6(13) . .
C2 C1 C13 N1 48.9(10) . .
C6 C1 C13 N1 -132.7(7) . .
C16 N1 C14 C15 -0.2(14) . .
C13 N1 C14 C15 -175.9(11) . .
N1 C14 C15 N2 -0.9(13) . .
C16 N2 C15 C14 1.7(13) . .
C17 N2 C15 C14 176.4(10) . .
C14 N1 C16 N2 1.2(11) . .
C13 N1 C16 N2 177.2(9) . .
C14 N1 C16 Cu1 177.8(9) . .
C13 N1 C16 Cu1 -6.2(16) . .
C15 N2 C16 N1 -1.7(11) . .
C17 N2 C16 N1 -177.1(8) . .
C15 N2 C16 Cu1 -178.9(8) . .
C17 N2 C16 Cu1 5.7(12) . .
C16 Cu1 C16 N1 -117.4(11) 2_565 .
Cu2 Cu1 C16 N1 -117.4(11) . .
C16 Cu1 C16 N2 58.7(8) 2_565 .
Cu2 Cu1 C16 N2 58.7(8) . .
C25 N3 C17 C18 -7.0(15) . .
Cu2 N3 C17 C18 168.8(8) . .
C25 N3 C17 N2 163.8(8) . .
Cu2 N3 C17 N2 -20.4(13) . .
C15 N2 C17 N3 143.8(11) . .
C16 N2 C17 N3 -41.8(12) . .
C15 N2 C17 C18 -45.2(16) . .
C16 N2 C17 C18 129.2(11) . .
N3 C17 C18 C19 6.0(17) . .
N2 C17 C18 C19 -164.2(10) . .
C17 C18 C19 C20 2.1(18) . .
C18 C19 C20 C25 -8.3(17) . .
C18 C19 C20 C21 169.9(12) . .
C25 C20 C21 C22 -0.3(19) . .
C19 C20 C21 C22 -178.5(13) . .
C20 C21 C22 C23 -5(2) . .
C21 C22 C23 C26 -175.7(14) . .
C21 C22 C23 C24 4(2) . .
C28 N4 C24 C23 0.8(15) . .
Cu2 N4 C24 C23 -170.2(9) . .
C28 N4 C24 C25 -179.7(10) . .
Cu2 N4 C24 C25 9.2(12) . .
C26 C23 C24 N4 2.2(18) . .
C22 C23 C24 N4 -177.4(11) . .
C26 C23 C24 C25 -177.2(12) . .
C22 C23 C24 C25 3.2(17) . .
C17 N3 C25 C20 -0.1(15) . .
Cu2 N3 C25 C20 -176.8(9) . .
C17 N3 C25 C24 -178.0(9) . .
Cu2 N3 C25 C24 5.3(11) . .
C19 C20 C25 N3 7.6(16) . .
C21 C20 C25 N3 -170.7(10) . .
C19 C20 C25 C24 -174.5(10) . .
C21 C20 C25 C24 7.2(16) . .
N4 C24 C25 N3 -10.0(15) . .
C23 C24 C25 N3 169.5(10) . .
N4 C24 C25 C20 172.0(10) . .
C23 C24 C25 C20 -8.5(16) . .
C24 C23 C26 C27 -5(2) . .
C22 C23 C26 C27 174.8(14) . .
C23 C26 C27 C28 4(2) . .
C24 N4 C28 C27 -1.4(16) . .
Cu2 N4 C28 C27 168.2(9) . .
C24 N4 C28 N5 172.6(9) . .
Cu2 N4 C28 N5 -17.9(14) . .
C26 C27 C28 N4 -1(2) . .
C26 C27 C28 N5 -174.9(12) . .
C31 N5 C28 N4 -44.7(15) . .
C29 N5 C28 N4 138.7(11) . .
C31 N5 C28 C27 129.5(12) . .
C29 N5 C28 C27 -47.1(16) . .
C31 N5 C29 C30 -1.0(14) . .
C28 N5 C29 C30 175.9(11) . .
N5 C29 C30 N6 0.9(15) . .
C31 N6 C30 C29 -0.5(15) . .
C32 N6 C30 C29 -176.2(12) . .
C29 N5 C31 N6 0.7(13) . .
C28 N5 C31 N6 -176.2(10) . .
C29 N5 C31 Cu3 -169.2(9) . .
C28 N5 C31 Cu3 13.9(16) . .
C30 N6 C31 N5 -0.1(13) . .
C32 N6 C31 N5 175.8(10) . .
C30 N6 C31 Cu3 169.0(10) . .
C32 N6 C31 Cu3 -15.0(18) . .
C31 Cu3 C31 N5 45.6(10) 2_565 .
Cu2 Cu3 C31 N5 45.6(10) . .
C31 Cu3 C31 N6 -121.4(11) 2_565 .
Cu2 Cu3 C31 N6 -121.4(11) . .
C8 C7 C32 N6 64.2(14) . .
C12 C7 C32 N6 -116.9(11) . .
C31 N6 C32 C7 82.9(16) . .
C30 N6 C32 C7 -101.9(15) . .
F1 P1 F1 F4 -75.0(3) 4_656 2_665
F1 P1 F1 F4 -170.3(3) 2_665 2_665
F1 P1 F1 F4 94.5(3) 3_566 2_665
F4 P1 F1 F4 -100.5(4) 3_566 2_665
F4 P1 F1 F4 25.9(9) . 2_665
F4 P1 F1 F4 119.2(3) 4_656 2_665
F5 P1 F1 F4 -3.4(7) 3_566 2_665
F5 P1 F1 F4 -141.6(7) . 2_665
F5 P1 F1 F4 159.9(7) 2_665 2_665
F5 P1 F1 F4 24.3(8) 4_656 2_665
F1 P1 F1 F2 -73.9(2) 4_656 4_656
F1 P1 F1 F2 -169.2(2) 2_665 4_656
F1 P1 F1 F2 95.5(2) 3_566 4_656
F4 P1 F1 F2 1.0(4) 2_665 4_656
F4 P1 F1 F2 -99.5(2) 3_566 4_656
F4 P1 F1 F2 26.9(7) . 4_656
F4 P1 F1 F2 120.3(2) 4_656 4_656
F5 P1 F1 F2 -2.4(7) 3_566 4_656
F5 P1 F1 F2 -140.5(6) . 4_656
F5 P1 F1 F2 161.0(6) 2_665 4_656
F5 P1 F1 F2 25.3(8) 4_656 4_656
F1 P1 F1 F3 90.8(2) 4_656 3_566
F1 P1 F1 F3 -4.5(2) 2_665 3_566
F1 P1 F1 F3 -99.8(3) 3_566 3_566
F4 P1 F1 F3 165.7(5) 2_665 3_566
F4 P1 F1 F3 65.3(3) 3_566 3_566
F4 P1 F1 F3 -168.3(6) . 3_566
F4 P1 F1 F3 -75.0(3) 4_656 3_566
F5 P1 F1 F3 162.4(7) 3_566 3_566
F5 P1 F1 F3 24.2(6) . 3_566
F5 P1 F1 F3 -34.3(6) 2_665 3_566
F5 P1 F1 F3 -170.0(8) 4_656 3_566
F1 P1 F1 F5 -71.6(7) 4_656 3_566
F1 P1 F1 F5 -166.9(7) 2_665 3_566
F1 P1 F1 F5 97.8(7) 3_566 3_566
F4 P1 F1 F5 3.4(7) 2_665 3_566
F4 P1 F1 F5 -97.1(7) 3_566 3_566
F4 P1 F1 F5 29.3(9) . 3_566
F4 P1 F1 F5 122.6(7) 4_656 3_566
F5 P1 F1 F5 -138.2(8) . 3_566
F5 P1 F1 F5 163.3(9) 2_665 3_566
F5 P1 F1 F5 27.6(14) 4_656 3_566
F1 P1 F1 F6 80.8(6) 4_656 4_656
F1 P1 F1 F6 -14.5(6) 2_665 4_656
F1 P1 F1 F6 -109.8(6) 3_566 4_656
F4 P1 F1 F6 155.8(7) 2_665 4_656
F4 P1 F1 F6 55.3(6) 3_566 4_656
F4 P1 F1 F6 -178.3(8) . 4_656
F4 P1 F1 F6 -85.0(6) 4_656 4_656
F5 P1 F1 F6 152.4(9) 3_566 4_656
F5 P1 F1 F6 14.2(8) . 4_656
F5 P1 F1 F6 -44.3(8) 2_665 4_656
F5 P1 F1 F6 -180.0(9) 4_656 4_656
F1 P1 F1 F5 125.1(6) 4_656 2_665
F1 P1 F1 F5 29.8(6) 2_665 2_665
F1 P1 F1 F5 -65.5(6) 3_566 2_665
F4 P1 F1 F5 -159.9(7) 2_665 2_665
F4 P1 F1 F5 99.6(6) 3_566 2_665
F4 P1 F1 F5 -134.0(8) . 2_665
F4 P1 F1 F5 -40.7(6) 4_656 2_665
F5 P1 F1 F5 -163.3(9) 3_566 2_665
F5 P1 F1 F5 58.5(12) . 2_665
F5 P1 F1 F5 -135.7(9) 4_656 2_665
F1 P1 F1 F4 165.79(8) 4_656 4_656
F1 P1 F1 F4 70.50(8) 2_665 4_656
F1 P1 F1 F4 -24.78(8) 3_566 4_656
F4 P1 F1 F4 -119.2(3) 2_665 4_656
F4 P1 F1 F4 140.28(14) 3_566 4_656
F4 P1 F1 F4 -93.3(6) . 4_656
F5 P1 F1 F4 -122.6(7) 3_566 4_656
F5 P1 F1 F4 99.2(6) . 4_656
F5 P1 F1 F4 40.7(6) 2_665 4_656
F5 P1 F1 F4 -95.0(7) 4_656 4_656
F1 P1 F2 F4 179(100) 4_656 4_656
F1 P1 F2 F4 -112(3) . 4_656
F1 P1 F2 F4 78(3) 2_665 4_656
F1 P1 F2 F4 -7(3) 3_566 4_656
F4 P1 F2 F4 -90(3) 2_665 4_656
F4 P1 F2 F4 163(3) 3_566 4_656
F4 P1 F2 F4 53(3) . 4_656
F5 P1 F2 F4 -53(3) 3_566 4_656
F5 P1 F2 F4 152(3) . 4_656
F5 P1 F2 F4 176(3) 2_665 4_656
F5 P1 F2 F4 11(3) 4_656 4_656
F1 P1 F2 F1 -173.80(12) 4_656 3_566
F1 P1 F2 F1 -104.37(19) . 3_566
F1 P1 F2 F1 85.44(19) 2_665 3_566
F4 P1 F2 F1 -82.8(2) 2_665 3_566
F4 P1 F2 F1 170.0(2) 3_566 3_566
F4 P1 F2 F1 60.3(2) . 3_566
F4 P1 F2 F1 7(3) 4_656 3_566
F5 P1 F2 F1 -46.0(7) 3_566 3_566
F5 P1 F2 F1 159.0(7) . 3_566
F5 P1 F2 F1 -176.5(10) 2_665 3_566
F5 P1 F2 F1 18.5(6) 4_656 3_566
F1 P1 F2 F5 2.7(11) 4_656 2_665
F1 P1 F2 F5 72.1(10) . 2_665
F1 P1 F2 F5 -98.1(10) 2_665 2_665
F1 P1 F2 F5 176.5(10) 3_566 2_665
F4 P1 F2 F5 93.6(10) 2_665 2_665
F4 P1 F2 F5 -13.6(10) 3_566 2_665
F4 P1 F2 F5 -123.2(10) . 2_665
F4 P1 F2 F5 -176(3) 4_656 2_665
F5 P1 F2 F5 130.4(13) 3_566 2_665
F5 P1 F2 F5 -24.5(16) . 2_665
F5 P1 F2 F5 -165.0(13) 4_656 2_665
F1 P1 F2 F3 -165.2(3) 4_656 2_665
F1 P1 F2 F3 -95.74(14) . 2_665
F1 P1 F2 F3 94.07(14) 2_665 2_665
F1 P1 F2 F3 8.6(2) 3_566 2_665
F4 P1 F2 F3 -74.21(17) 2_665 2_665
F4 P1 F2 F3 178.6(2) 3_566 2_665
F4 P1 F2 F3 68.98(14) . 2_665
F4 P1 F2 F3 16(3) 4_656 2_665
F5 P1 F2 F3 -37.4(6) 3_566 2_665
F5 P1 F2 F3 167.6(7) . 2_665
F5 P1 F2 F3 -167.8(10) 2_665 2_665
F5 P1 F2 F3 27.2(6) 4_656 2_665
F1 P1 F3 F1 -81.6(2) . 4_656
F1 P1 F3 F1 89.6(2) 2_665 4_656
F1 P1 F3 F1 -178.68(7) 3_566 4_656
F4 P1 F3 F1 -100.4(3) 2_665 4_656
F4 P1 F3 F1 7.6(3) 3_566 4_656
F4 P1 F3 F1 113.1(3) . 4_656
F4 P1 F3 F1 -167.3(5) 4_656 4_656
F5 P1 F3 F1 -136.0(7) 3_566 4_656
F5 P1 F3 F1 16.2(7) . 4_656
F5 P1 F3 F1 -17.5(13) 2_665 4_656
F5 P1 F3 F1 154.6(7) 4_656 4_656
F1 P1 F3 F6 -163.2(10) 4_656 2_665
F1 P1 F3 F6 115.2(9) . 2_665
F1 P1 F3 F6 -73.6(9) 2_665 2_665
F1 P1 F3 F6 18.1(10) 3_566 2_665
F4 P1 F3 F6 96.4(10) 2_665 2_665
F4 P1 F3 F6 -155.6(10) 3_566 2_665
F4 P1 F3 F6 -50.1(9) . 2_665
F4 P1 F3 F6 29.6(12) 4_656 2_665
F5 P1 F3 F6 60.8(12) 3_566 2_665
F5 P1 F3 F6 -147.0(11) . 2_665
F5 P1 F3 F6 179.3(15) 2_665 2_665
F5 P1 F3 F6 -8.5(12) 4_656 2_665
F1 P1 F3 F5 136.0(7) 4_656 3_566
F1 P1 F3 F5 54.4(7) . 3_566
F1 P1 F3 F5 -134.5(7) 2_665 3_566
F1 P1 F3 F5 -42.7(7) 3_566 3_566
F4 P1 F3 F5 35.6(7) 2_665 3_566
F4 P1 F3 F5 143.6(7) 3_566 3_566
F4 P1 F3 F5 -110.9(7) . 3_566
F4 P1 F3 F5 -31.3(9) 4_656 3_566
F5 P1 F3 F5 152.2(8) . 3_566
F5 P1 F3 F5 118.4(17) 2_665 3_566
F5 P1 F3 F5 -69.4(12) 4_656 3_566
F1 P1 F3 F4 -7.6(3) 4_656 3_566
F1 P1 F3 F4 -89.19(17) . 3_566
F1 P1 F3 F4 81.96(18) 2_665 3_566
F1 P1 F3 F4 173.7(2) 3_566 3_566
F4 P1 F3 F4 -107.99(10) 2_665 3_566
F4 P1 F3 F4 105.52(15) . 3_566
F4 P1 F3 F4 -174.8(5) 4_656 3_566
F5 P1 F3 F4 -143.6(7) 3_566 3_566
F5 P1 F3 F4 8.6(7) . 3_566
F5 P1 F3 F4 -25.1(12) 2_665 3_566
F5 P1 F3 F4 147.0(7) 4_656 3_566
F1 P1 F3 F2 -8.8(2) 4_656 2_665
F1 P1 F3 F2 -90.36(12) . 2_665
F1 P1 F3 F2 80.79(13) 2_665 2_665
F1 P1 F3 F2 172.56(17) 3_566 2_665
F4 P1 F3 F2 -109.16(18) 2_665 2_665
F4 P1 F3 F2 -1.2(2) 3_566 2_665
F4 P1 F3 F2 104.35(14) . 2_665
F4 P1 F3 F2 -176.0(6) 4_656 2_665
F5 P1 F3 F2 -144.7(7) 3_566 2_665
F5 P1 F3 F2 7.5(7) . 2_665
F5 P1 F3 F2 -26.3(12) 2_665 2_665
F5 P1 F3 F2 145.9(7) 4_656 2_665
F1 P1 F4 F2 102(3) 4_656 3_566
F1 P1 F4 F2 2(3) . 3_566
F1 P1 F4 F2 -172(3) 2_665 3_566
F1 P1 F4 F2 -68(3) 3_566 3_566
F4 P1 F4 F2 19(3) 2_665 3_566
F4 P1 F4 F2 127(3) 3_566 3_566
F4 P1 F4 F2 -90(3) 4_656 3_566
F5 P1 F4 F2 29(3) 3_566 3_566
F5 P1 F4 F2 169(3) . 3_566
F5 P1 F4 F2 -128(3) 2_665 3_566
F5 P1 F4 F2 4(3) 4_656 3_566
F1 P1 F4 F1 -86.2(3) 4_656 2_665
F1 P1 F4 F1 173.2(3) . 2_665
F1 P1 F4 F1 103.8(3) 3_566 2_665
F4 P1 F4 F1 -169.7(4) 2_665 2_665
F4 P1 F4 F1 -60.9(3) 3_566 2_665
F4 P1 F4 F1 81.5(4) 4_656 2_665
F5 P1 F4 F1 -159.7(7) 3_566 2_665
F5 P1 F4 F1 -19.3(7) . 2_665
F5 P1 F4 F1 43.7(7) 2_665 2_665
F5 P1 F4 F1 175.3(10) 4_656 2_665
F1 P1 F4 F5 98.5(9) 4_656 4_656
F1 P1 F4 F5 -2.1(12) . 4_656
F1 P1 F4 F5 -175.3(10) 2_665 4_656
F1 P1 F4 F5 -71.5(9) 3_566 4_656
F4 P1 F4 F5 15.0(9) 2_665 4_656
F4 P1 F4 F5 123.8(9) 3_566 4_656
F4 P1 F4 F5 -93.7(9) 4_656 4_656
F5 P1 F4 F5 25.0(16) 3_566 4_656
F5 P1 F4 F5 165.4(12) . 4_656
F5 P1 F4 F5 -131.6(12) 2_665 4_656
F1 P1 F4 F3 -94.58(16) 4_656 4_656
F1 P1 F4 F3 164.8(5) . 4_656
F1 P1 F4 F3 -8.4(3) 2_665 4_656
F1 P1 F4 F3 95.43(16) 3_566 4_656
F4 P1 F4 F3 -178.07(18) 2_665 4_656
F4 P1 F4 F3 -69.28(16) 3_566 4_656
F4 P1 F4 F3 73.1(2) 4_656 4_656
F5 P1 F4 F3 -168.1(7) 3_566 4_656
F5 P1 F4 F3 -27.7(6) . 4_656
F5 P1 F4 F3 35.3(6) 2_665 4_656
F5 P1 F4 F3 166.9(10) 4_656 4_656
F1 P1 F4 F6 52.2(5) 4_656 2_665
F1 P1 F4 F6 -48.5(8) . 2_665
F1 P1 F4 F6 138.3(6) 2_665 2_665
F1 P1 F4 F6 -117.8(5) 3_566 2_665
F4 P1 F4 F6 -31.3(5) 2_665 2_665
F4 P1 F4 F6 77.5(5) 3_566 2_665
F4 P1 F4 F6 -140.1(5) 4_656 2_665
F5 P1 F4 F6 -21.3(8) 3_566 2_665
F5 P1 F4 F6 119.0(8) . 2_665
F5 P1 F4 F6 -178.0(8) 2_665 2_665
F5 P1 F4 F6 -46.4(11) 4_656 2_665
F1 P1 F4 F1 169.98(5) 4_656 3_566
F1 P1 F4 F1 69.3(6) . 3_566
F1 P1 F4 F1 -103.8(3) 2_665 3_566
F4 P1 F4 F1 86.50(5) 2_665 3_566
F4 P1 F4 F1 -164.72(6) 3_566 3_566
F4 P1 F4 F1 -22.29(9) 4_656 3_566
F5 P1 F4 F1 96.5(6) 3_566 3_566
F5 P1 F4 F1 -123.2(6) . 3_566
F5 P1 F4 F1 -60.1(6) 2_665 3_566
F5 P1 F4 F1 71.5(9) 4_656 3_566
F1 P1 F5 F4 -2.2(5) 4_656 3_566
F1 P1 F5 F4 85.1(7) . 3_566
F1 P1 F5 F4 -100.2(7) 2_665 3_566
F1 P1 F5 F4 -179.3(4) 3_566 3_566
F4 P1 F5 F4 67.6(8) 2_665 3_566
F4 P1 F5 F4 -91.6(7) . 3_566
F4 P1 F5 F4 170.3(6) 4_656 3_566
F5 P1 F5 F4 21.5(18) 3_566 3_566
F5 P1 F5 F4 152.0(18) 2_665 3_566
F5 P1 F5 F4 -77.5(18) 4_656 3_566
F1 P1 F5 F2 -1.9(5) 4_656 2_665
F1 P1 F5 F2 85.5(8) . 2_665
F1 P1 F5 F2 -99.8(8) 2_665 2_665
F1 P1 F5 F2 -179.0(4) 3_566 2_665
F4 P1 F5 F2 68.0(9) 2_665 2_665
F4 P1 F5 F2 0.4(3) 3_566 2_665
F4 P1 F5 F2 -91.2(8) . 2_665
F4 P1 F5 F2 170.6(7) 4_656 2_665
F5 P1 F5 F2 21.8(19) 3_566 2_665
F5 P1 F5 F2 152.3(19) 2_665 2_665
F5 P1 F5 F2 -77.2(19) 4_656 2_665
F1 P1 F5 F6 -105.8(11) 4_656 4_656
F1 P1 F5 F6 -18.5(11) . 4_656
F1 P1 F5 F6 156.2(11) 2_665 4_656
F1 P1 F5 F6 77.1(12) 3_566 4_656
F4 P1 F5 F6 -36.0(12) 2_665 4_656
F4 P1 F5 F6 -103.6(14) 3_566 4_656
F4 P1 F5 F6 164.8(10) . 4_656
F4 P1 F5 F6 66.7(11) 4_656 4_656
F5 P1 F5 F6 -82.1(9) 3_566 4_656
F5 P1 F5 F6 48.4(10) 2_665 4_656
F5 P1 F5 F6 178.9(10) 4_656 4_656
F1 P1 F5 F6 159.1(12) 4_656 3_566
F1 P1 F5 F6 -113.5(10) . 3_566
F1 P1 F5 F6 61.2(10) 2_665 3_566
F1 P1 F5 F6 -18.0(13) 3_566 3_566
F4 P1 F5 F6 -131.0(9) 2_665 3_566
F4 P1 F5 F6 161.3(15) 3_566 3_566
F4 P1 F5 F6 69.7(10) . 3_566
F4 P1 F5 F6 -28.4(10) 4_656 3_566
F5 P1 F5 F6 -177.2(12) 3_566 3_566
F5 P1 F5 F6 -46.7(11) 2_665 3_566
F5 P1 F5 F6 83.8(10) 4_656 3_566
F1 P1 F5 F3 118.2(6) 4_656 4_656
F1 P1 F5 F3 -154.5(4) . 4_656
F1 P1 F5 F3 20.2(3) 2_665 4_656
F1 P1 F5 F3 -58.9(7) 3_566 4_656
F4 P1 F5 F3 -172.0(2) 2_665 4_656
F4 P1 F5 F3 120.4(10) 3_566 4_656
F4 P1 F5 F3 28.8(5) . 4_656
F4 P1 F5 F3 -69.3(5) 4_656 4_656
F5 P1 F5 F3 141.9(13) 3_566 4_656
F5 P1 F5 F3 -87.6(12) 2_665 4_656
F5 P1 F5 F3 42.9(11) 4_656 4_656
F1 P1 F5 F5 -154.2(14) 4_656 2_665
F1 P1 F5 F5 -66.9(11) . 2_665
F1 P1 F5 F5 107.8(12) 2_665 2_665
F1 P1 F5 F5 28.7(15) 3_566 2_665
F4 P1 F5 F5 -84.4(12) 2_665 2_665
F4 P1 F5 F5 -152.0(18) 3_566 2_665
F4 P1 F5 F5 116.4(11) . 2_665
F4 P1 F5 F5 18.3(12) 4_656 2_665
F5 P1 F5 F5 -130.51(16) 3_566 2_665
F5 P1 F5 F5 130.51(15) 4_656 2_665
F1 P1 F5 F1 87.3(3) . 4_656
F1 P1 F5 F1 -98.0(3) 2_665 4_656
F1 P1 F5 F1 -177.12(15) 3_566 4_656
F4 P1 F5 F1 69.8(4) 2_665 4_656
F4 P1 F5 F1 2.2(5) 3_566 4_656
F4 P1 F5 F1 -89.4(3) . 4_656
F4 P1 F5 F1 172.5(2) 4_656 4_656
F5 P1 F5 F1 23.7(14) 3_566 4_656
F5 P1 F5 F1 154.2(14) 2_665 4_656
F5 P1 F5 F1 -75.3(14) 4_656 4_656
F1 P1 F5 F1 98.0(3) 4_656 2_665
F1 P1 F5 F1 -174.70(10) . 2_665
F1 P1 F5 F1 -79.2(4) 3_566 2_665
F4 P1 F5 F1 167.80(16) 2_665 2_665
F4 P1 F5 F1 100.2(7) 3_566 2_665
F4 P1 F5 F1 8.6(3) . 2_665
F4 P1 F5 F1 -89.5(2) 4_656 2_665
F5 P1 F5 F1 121.7(12) 3_566 2_665
F5 P1 F5 F1 -107.8(12) 2_665 2_665
F5 P1 F5 F1 22.7(12) 4_656 2_665
F1 P1 F6 F3 -167.8(6) 4_656 2_665
F1 P1 F6 F3 104.6(8) . 2_665
F1 P1 F6 F3 -70.4(8) 2_665 2_665
F1 P1 F6 F3 9.3(5) 3_566 2_665
F4 P1 F6 F3 121.4(9) 2_665 2_665
F4 P1 F6 F3 -170.0(4) 3_566 2_665
F4 P1 F6 F3 -78.2(8) . 2_665
F4 P1 F6 F3 19.6(8) 4_656 2_665
F5 P1 F6 F3 167.7(16) 3_566 2_665
F5 P1 F6 F3 -170(23) . 2_665
F5 P1 F6 F3 38.5(13) 2_665 2_665
F5 P1 F6 F3 -90.5(14) 4_656 2_665
F1 P1 F6 F5 24.5(12) 4_656 3_566
F1 P1 F6 F5 -63.1(11) . 3_566
F1 P1 F6 F5 121.9(11) 2_665 3_566
F1 P1 F6 F5 -158.4(13) 3_566 3_566
F4 P1 F6 F5 -46.3(11) 2_665 3_566
F4 P1 F6 F5 22.3(14) 3_566 3_566
F4 P1 F6 F5 114.1(11) . 3_566
F4 P1 F6 F5 -148.1(11) 4_656 3_566
F5 P1 F6 F5 22(24) . 3_566
F5 P1 F6 F5 -129.2(7) 2_665 3_566
F5 P1 F6 F5 101.9(14) 4_656 3_566
F1 P1 F6 F5 -77.4(11) 4_656 4_656
F1 P1 F6 F5 -164.9(10) . 4_656
F1 P1 F6 F5 20.0(11) 2_665 4_656
F1 P1 F6 F5 99.8(11) 3_566 4_656
F4 P1 F6 F5 -148.1(11) 2_665 4_656
F4 P1 F6 F5 -79.6(13) 3_566 4_656
F4 P1 F6 F5 12.3(10) . 4_656
F4 P1 F6 F5 110.1(10) 4_656 4_656
F5 P1 F6 F5 -101.9(14) 3_566 4_656
F5 P1 F6 F5 -80(23) . 4_656
F5 P1 F6 F5 128.9(7) 2_665 4_656
F1 P1 F6 F1 -177.16(12) 4_656 3_566
F1 P1 F6 F1 95.3(3) . 3_566
F1 P1 F6 F1 -79.8(3) 2_665 3_566
F4 P1 F6 F1 112.1(4) 2_665 3_566
F4 P1 F6 F1 -179.4(3) 3_566 3_566
F4 P1 F6 F1 -87.5(4) . 3_566
F4 P1 F6 F1 10.3(3) 4_656 3_566
F5 P1 F6 F1 158.4(13) 3_566 3_566
F5 P1 F6 F1 -179(100) . 3_566
F5 P1 F6 F1 29.2(10) 2_665 3_566
F5 P1 F6 F1 -99.8(11) 4_656 3_566
F1 P1 F6 F4 70.7(3) 4_656 2_665
F1 P1 F6 F4 -16.8(2) . 2_665
F1 P1 F6 F4 168.15(15) 2_665 2_665
F1 P1 F6 F4 -112.1(4) 3_566 2_665
F4 P1 F6 F4 68.6(6) 3_566 2_665
F4 P1 F6 F4 160.4(3) . 2_665
F4 P1 F6 F4 -101.8(2) 4_656 2_665
F5 P1 F6 F4 46.3(11) 3_566 2_665
F5 P1 F6 F4 69(24) . 2_665
F5 P1 F6 F4 -82.9(9) 2_665 2_665
F5 P1 F6 F4 148.1(11) 4_656 2_665
F1 P1 F6 F6 -27.4(11) 4_656 2_665
F1 P1 F6 F6 -115.0(10) . 2_665
F1 P1 F6 F6 70.0(10) 2_665 2_665
F1 P1 F6 F6 149.7(12) 3_566 2_665
F4 P1 F6 F6 -98.2(11) 2_665 2_665
F4 P1 F6 F6 -29.6(15) 3_566 2_665
F4 P1 F6 F6 62.2(9) . 2_665
F4 P1 F6 F6 160.0(10) 4_656 2_665
F5 P1 F6 F6 -51.9(12) 3_566 2_665
F5 P1 F6 F6 -30(24) . 2_665
F5 P1 F6 F6 178.9(10) 2_665 2_665
F5 P1 F6 F6 50.0(10) 4_656 2_665

loop_
_platon_squeeze_void_nr
_platon_squeeze_void_average_x
_platon_squeeze_void_average_y
_platon_squeeze_void_average_z
_platon_squeeze_void_volume
_platon_squeeze_void_count_electrons
_platon_squeeze_void_content
1 0.000 0.000 0.000 140 9 ' '
2 0.000 0.000 0.500 22 2 ' '
